data_4029670
loop_
_publ_author_name
'Meyer-Eppler, Georg'
'Sure, Rebecca'
'Schneider, Andreas'
'Schnakenburg, Gregor'
'Grimme, Stefan'
'L\"utzen, Arne'

_publ_section_title
;
 Synthesis, chiral resolution, and absolute configuration of dissymmetric
 4,15-difunctionalized [2.2]paracyclophanes.
;
_journal_issue 14
_journal_name_full 'The Journal of organic chemistry'
_journal_page_first 6679
_journal_page_last 6687
_journal_paper_doi 10.1021/jo501212t
_journal_volume 79
_journal_year 2014
_chemical_formula_moiety 'C30 H22 Br2 O4'
_chemical_formula_sum 'C30 H22 Br2 O4'
_chemical_formula_weight 606.30
_chemical_name_systematic
; 
 ? 
;
_space_group_IT_number 18
_symmetry_cell_setting orthorhombic
_symmetry_space_group_name_Hall 'P 2bc 2'
_symmetry_space_group_name_H-M 'P 2 21 21'
_atom_sites_solution_hydrogens geom
_atom_sites_solution_primary direct
_atom_sites_solution_secondary difmap
_audit_creation_method SHELXL-97
_cell_angle_alpha 90.00
_cell_angle_beta 90.00
_cell_angle_gamma 90.00
_cell_formula_units_Z 4
_cell_length_a 6.8010(2)
_cell_length_b 16.1651(5)
_cell_length_c 22.3501(8)
_cell_measurement_reflns_used 3462
_cell_measurement_temperature 123(2)
_cell_measurement_theta_max 29.13
_cell_measurement_theta_min 1.00
_cell_volume 2457.14(14)
_computing_cell_refinement 'HKL Scalepack (Otwinowski & Minor 1997)'
_computing_data_collection 'HKL Denzo and Scalepack (Otwinowski & Minor 1997)'
_computing_data_reduction 'HKL Denzo and Scalepack (Otwinowski & Minor 1997)'
_computing_molecular_graphics 'DIAMOND (Brandenburg, 1999)'
_computing_publication_material 'SHELXL97 (Sheldrick, 1997)'
_computing_structure_refinement 'SHELXL-97 (Sheldrick, 1997)'
_computing_structure_solution 'SHELXS-97 (Sheldrick, 1990)'
_diffrn_ambient_temperature 123(2)
_diffrn_measured_fraction_theta_full 0.986
_diffrn_measured_fraction_theta_max 0.986
_diffrn_measurement_device_type 'Nonius KappaCCD'
_diffrn_radiation_monochromator graphite
_diffrn_radiation_source 'fine-focus sealed tube'
_diffrn_radiation_type MoK\a
_diffrn_radiation_wavelength 0.71073
_diffrn_reflns_av_R_equivalents 0.0856
_diffrn_reflns_av_sigmaI/netI 0.0671
_diffrn_reflns_limit_h_max 8
_diffrn_reflns_limit_h_min -7
_diffrn_reflns_limit_k_max 21
_diffrn_reflns_limit_k_min -17
_diffrn_reflns_limit_l_max 29
_diffrn_reflns_limit_l_min -29
_diffrn_reflns_number 17603
_diffrn_reflns_theta_full 28.00
_diffrn_reflns_theta_max 28.00
_diffrn_reflns_theta_min 2.68
_exptl_absorpt_coefficient_mu 3.335
_exptl_absorpt_correction_T_max 0.9363
_exptl_absorpt_correction_T_min 0.2395
_exptl_absorpt_correction_type multi-scan
_exptl_absorpt_process_details
;
R.H. Blessing, Acta Cryst. (1995), A51, 33-38
;
_exptl_crystal_colour colourless
_exptl_crystal_density_diffrn 1.639
_exptl_crystal_density_method 'not measured'
_exptl_crystal_description plate
_exptl_crystal_F_000 1216
_exptl_crystal_size_max 0.60
_exptl_crystal_size_mid 0.12
_exptl_crystal_size_min 0.02
_refine_diff_density_max 0.826
_refine_diff_density_min -0.582
_refine_diff_density_rms 0.079
_refine_ls_abs_structure_details 'Flack H D (1983), Acta Cryst. A39, 876-881'
_refine_ls_abs_structure_Flack -0.013(8)
_refine_ls_extinction_method none
_refine_ls_goodness_of_fit_ref 0.996
_refine_ls_hydrogen_treatment constr
_refine_ls_matrix_type full
_refine_ls_number_parameters 325
_refine_ls_number_reflns 5763
_refine_ls_number_restraints 0
_refine_ls_restrained_S_all 0.996
_refine_ls_R_factor_all 0.0515
_refine_ls_R_factor_gt 0.0389
_refine_ls_shift/su_max 0.006
_refine_ls_shift/su_mean 0.001
_refine_ls_structure_factor_coef Fsqd
_refine_ls_weighting_details 'calc w=1/[\s^2^(Fo^2^)+(0.0389P)^2^+0.0000P] where P=(Fo^2^+2Fc^2^)/3'
_refine_ls_weighting_scheme calc
_refine_ls_wR_factor_gt 0.0826
_refine_ls_wR_factor_ref 0.0867
_reflns_number_gt 4804
_reflns_number_total 5763
_reflns_threshold_expression >2sigma(I)
_cod_data_source_file jo501212t_si_002.cif
_cod_data_source_block 7
_cod_depositor_comments
;
The following automatic conversions were performed:

'_exptl_absorpt_correction_type' value 'Multi-Scan' changed to
'multi-scan' according to
/usr/data/users/saulius/crontab/automatic-downloads/rss-feeds/ACS/lib/dictionaries/cif_core.dic
dictionary named 'cif_core.dic' version 2.4.2 from 2011-04-26.

Automatic conversion script
Id: cif_fix_values 2281 2013-09-26 08:29:07Z andrius 

 Adding full bibliography for 4029670--4029672.cif.
;
_cod_original_sg_symbol_H-M P22121
_cod_database_code 4029670

loop_
_symmetry_equiv_pos_as_xyz
'x, y, z'
'-x, -y+1/2, z+1/2'
'x, -y, -z'
'-x, y+1/2, -z+1/2'

loop_
_atom_site_label
_atom_site_type_symbol
_atom_site_fract_x
_atom_site_fract_y
_atom_site_fract_z
_atom_site_U_iso_or_equiv
_atom_site_adp_type
_atom_site_occupancy
_atom_site_symmetry_multiplicity
_atom_site_calc_flag
_atom_site_refinement_flags
C1 C -0.1719(5) -0.18040(18) 0.34025(14) 0.0286(6) Uani 1 1 d .
C2 C -0.2974(5) -0.13613(18) 0.30215(15) 0.0296(7) Uani 1 1 d .
C3 C -0.4708(5) -0.1758(2) 0.28549(15) 0.0319(7) Uani 1 1 d .
H3A H -0.5747 -0.1443 0.2685 0.038 Uiso 1 1 calc R
C4 C -0.4949(5) -0.2604(2) 0.29319(16) 0.0348(7) Uani 1 1 d .
H4A H -0.6148 -0.2858 0.2814 0.042 Uiso 1 1 calc R
C5 C -0.3463(5) -0.3081(2) 0.31784(15) 0.0345(7) Uani 1 1 d .
C6 C -0.1965(5) -0.26588(19) 0.34697(15) 0.0316(7) Uani 1 1 d .
H6A H -0.1087 -0.2957 0.3720 0.038 Uiso 1 1 calc R
C7 C -0.0007(5) -0.13986(19) 0.37006(15) 0.0289(7) Uani 1 1 d .
C8 C 0.2090(4) -0.1530(2) 0.45564(15) 0.0297(7) Uani 1 1 d .
C9 C 0.4009(5) -0.1729(2) 0.44461(16) 0.0346(8) Uani 1 1 d .
H9A H 0.4369 -0.2051 0.4108 0.041 Uiso 1 1 calc R
C10 C 0.5417(5) -0.1442(2) 0.48471(15) 0.0325(7) Uani 1 1 d .
H10A H 0.6768 -0.1559 0.4781 0.039 Uiso 1 1 calc R
C11 C 0.4861(5) -0.09899(18) 0.53372(15) 0.0282(7) Uani 1 1 d .
C12 C 0.2930(5) -0.0807(2) 0.54485(16) 0.0332(7) Uani 1 1 d .
H12A H 0.2567 -0.0498 0.5793 0.040 Uiso 1 1 calc R
C13 C 0.1517(5) -0.1080(2) 0.50490(17) 0.0370(7) Uani 1 1 d .
H13A H 0.0167 -0.0959 0.5114 0.044 Uiso 1 1 calc R
C14 C -0.2427(5) -0.0584(2) 0.26767(16) 0.0341(7) Uani 1 1 d .
H14A H -0.1739 -0.0195 0.2947 0.041 Uiso 1 1 calc R
H14B H -0.3639 -0.0310 0.2532 0.041 Uiso 1 1 calc R
C15 C -0.1052(5) -0.0789(2) 0.21237(16) 0.0365(8) Uani 1 1 d .
H15A H -0.1407 -0.0424 0.1785 0.044 Uiso 1 1 calc R
H15B H 0.0331 -0.0672 0.2233 0.044 Uiso 1 1 calc R
C16 C -0.1221(5) -0.1683(2) 0.19257(15) 0.0314(7) Uani 1 1 d .
C17 C -0.2806(4) -0.20419(19) 0.16248(14) 0.0295(7) Uani 1 1 d .
C18 C -0.3183(5) -0.28840(18) 0.16848(14) 0.0304(7) Uani 1 1 d .
H18A H -0.4260 -0.3121 0.1475 0.036 Uiso 1 1 calc R
C19 C -0.2008(5) -0.33909(19) 0.20479(16) 0.0347(8) Uani 1 1 d .
C20 C -0.0210(5) -0.3071(2) 0.22192(16) 0.0352(8) Uani 1 1 d .
H20A H 0.0770 -0.3428 0.2377 0.042 Uiso 1 1 calc R
C21 C 0.0176(5) -0.2232(2) 0.21632(15) 0.0346(7) Uani 1 1 d .
H21A H 0.1416 -0.2024 0.2288 0.042 Uiso 1 1 calc R
C22 C -0.4270(5) -0.1536(2) 0.12854(15) 0.0307(7) Uani 1 1 d .
C23 C -0.6715(5) -0.16795(19) 0.05196(14) 0.0334(7) Uani 1 1 d .
C24 C -0.6191(5) -0.1140(2) 0.00663(18) 0.0401(8) Uani 1 1 d .
H24A H -0.4865 -0.0964 0.0022 0.048 Uiso 1 1 calc R
C25 C -0.7628(5) -0.0861(2) -0.03204(17) 0.0383(8) Uani 1 1 d .
H25A H -0.7298 -0.0494 -0.0637 0.046 Uiso 1 1 calc R
C26 C -0.9527(5) -0.1115(2) -0.02443(15) 0.0326(7) Uani 1 1 d .
C27 C -1.0040(5) -0.1670(2) 0.02013(16) 0.0362(8) Uani 1 1 d .
H27A H -1.1362 -0.1851 0.0241 0.043 Uiso 1 1 calc R
C28 C -0.8605(5) -0.1958(2) 0.05892(15) 0.0345(7) Uani 1 1 d .
H28A H -0.8924 -0.2341 0.0897 0.041 Uiso 1 1 calc R
C29 C -0.2862(5) -0.41465(19) 0.23436(18) 0.0401(8) Uani 1 1 d .
H29A H -0.1933 -0.4614 0.2299 0.048 Uiso 1 1 calc R
H29B H -0.4103 -0.4299 0.2140 0.048 Uiso 1 1 calc R
C30 C -0.3283(6) -0.3997(2) 0.30289(18) 0.0443(9) Uani 1 1 d .
H30A H -0.4518 -0.4282 0.3141 0.053 Uiso 1 1 calc R
H30B H -0.2204 -0.4241 0.3268 0.053 Uiso 1 1 calc R
Br1 Br 0.68111(5) -0.05986(2) 0.588418(16) 0.03727(10) Uani 1 1 d .
Br2 Br -1.15070(5) -0.06942(2) -0.076661(17) 0.04530(11) Uani 1 1 d .
O1 O 0.0747(4) -0.07567(16) 0.35651(12) 0.0475(7) Uani 1 1 d .
O2 O 0.0588(3) -0.18525(13) 0.41788(12) 0.0385(6) Uani 1 1 d .
O3 O -0.4592(4) -0.08110(14) 0.13409(12) 0.0446(6) Uani 1 1 d .
O4 O -0.5253(3) -0.20231(14) 0.08919(12) 0.0393(6) Uani 1 1 d .

loop_
_atom_site_aniso_label
_atom_site_aniso_U_11
_atom_site_aniso_U_22
_atom_site_aniso_U_33
_atom_site_aniso_U_23
_atom_site_aniso_U_13
_atom_site_aniso_U_12
C1 0.0313(14) 0.0338(15) 0.0208(16) -0.0013(12) -0.0019(14) -0.0048(14)
C2 0.0338(16) 0.0309(14) 0.0242(17) -0.0010(12) 0.0000(13) 0.0028(13)
C3 0.0303(15) 0.0386(17) 0.0269(19) -0.0009(14) -0.0037(13) 0.0032(14)
C4 0.0317(16) 0.0445(18) 0.0281(19) 0.0002(15) -0.0024(14) -0.0093(15)
C5 0.0382(17) 0.0363(15) 0.0290(18) 0.0052(14) -0.0025(16) -0.0075(15)
C6 0.0364(17) 0.0344(15) 0.0240(17) 0.0012(13) -0.0022(14) -0.0017(14)
C7 0.0317(16) 0.0317(16) 0.0233(17) 0.0002(13) -0.0053(13) -0.0007(13)
C8 0.0322(17) 0.0337(14) 0.0234(17) 0.0037(13) -0.0075(13) -0.0073(14)
C9 0.0412(18) 0.0383(17) 0.0241(19) -0.0020(14) -0.0017(14) -0.0028(15)
C10 0.0298(15) 0.0433(18) 0.0245(18) -0.0003(15) 0.0007(13) -0.0015(14)
C11 0.0354(16) 0.0292(15) 0.0201(17) 0.0026(13) -0.0026(13) -0.0046(13)
C12 0.0340(16) 0.0395(16) 0.0261(18) -0.0036(14) -0.0007(13) 0.0016(14)
C13 0.0300(16) 0.0473(18) 0.034(2) 0.0013(15) -0.0024(15) 0.0021(15)
C14 0.0423(16) 0.0277(14) 0.0324(18) -0.0011(15) -0.0115(13) 0.0016(14)
C15 0.0471(18) 0.0342(16) 0.0281(19) 0.0065(14) -0.0075(14) -0.0097(15)
C16 0.0363(16) 0.0359(15) 0.0220(17) -0.0004(13) 0.0016(13) -0.0046(13)
C17 0.0343(16) 0.0326(15) 0.0216(17) -0.0023(13) -0.0038(12) 0.0008(13)
C18 0.0362(16) 0.0318(15) 0.0233(16) -0.0071(13) -0.0093(14) 0.0026(14)
C19 0.0439(19) 0.0287(14) 0.0315(19) -0.0077(14) -0.0074(15) 0.0080(15)
C20 0.0329(16) 0.0402(17) 0.033(2) -0.0035(15) -0.0051(14) 0.0056(15)
C21 0.0302(15) 0.0452(18) 0.0284(19) -0.0036(15) -0.0011(13) -0.0016(15)
C22 0.0409(17) 0.0312(16) 0.0201(17) 0.0012(13) -0.0047(13) 0.0000(14)
C23 0.0440(17) 0.0336(15) 0.0226(17) -0.0058(13) -0.0093(15) 0.0074(16)
C24 0.0421(18) 0.0445(18) 0.034(2) 0.0025(16) -0.0063(16) -0.0040(16)
C25 0.0459(19) 0.0427(18) 0.0262(19) 0.0056(15) -0.0032(15) 0.0014(15)
C26 0.0424(18) 0.0357(16) 0.0196(18) -0.0009(14) -0.0012(14) 0.0087(15)
C27 0.0357(17) 0.0435(18) 0.029(2) 0.0018(15) 0.0005(15) 0.0050(15)
C28 0.0441(19) 0.0375(15) 0.0218(17) -0.0002(13) -0.0010(15) 0.0080(15)
C29 0.0488(19) 0.0262(14) 0.045(2) 0.0008(14) -0.0165(17) 0.0006(14)
C30 0.058(2) 0.0338(16) 0.042(2) 0.0050(15) -0.017(2) -0.0161(18)
Br1 0.03787(17) 0.04660(17) 0.02735(18) -0.00205(15) -0.00607(13) -0.00629(16)
Br2 0.04636(19) 0.0611(2) 0.02846(19) 0.00777(17) -0.00434(15) 0.01389(18)
O1 0.0570(15) 0.0444(14) 0.0412(16) 0.0124(12) -0.0188(12) -0.0203(12)
O2 0.0414(12) 0.0422(12) 0.0319(15) 0.0086(12) -0.0147(11) -0.0111(10)
O3 0.0630(15) 0.0331(13) 0.0376(16) -0.0029(11) -0.0180(12) 0.0045(12)
O4 0.0469(12) 0.0368(11) 0.0341(15) -0.0067(11) -0.0185(12) 0.0079(10)

loop_
_atom_type_symbol
_atom_type_description
_atom_type_scat_dispersion_real
_atom_type_scat_dispersion_imag
_atom_type_scat_source
C C 0.0033 0.0016 'International Tables Vol C Tables 4.2.6.8 and 6.1.1.4'
H H 0.0000 0.0000 'International Tables Vol C Tables 4.2.6.8 and 6.1.1.4'
Br Br -0.2901 2.4595 'International Tables Vol C Tables 4.2.6.8 and 6.1.1.4'
O O 0.0106 0.0060 'International Tables Vol C Tables 4.2.6.8 and 6.1.1.4'

loop_
_geom_angle_atom_site_label_1
_geom_angle_atom_site_label_2
_geom_angle_atom_site_label_3
_geom_angle
C6 C1 C2 119.7(3)
C6 C1 C7 118.6(3)
C2 C1 C7 121.4(3)
C3 C2 C1 116.3(3)
C3 C2 C14 116.9(3)
C1 C2 C14 125.5(3)
C4 C3 C2 121.4(3)
C4 C3 H3A 119.3
C2 C3 H3A 119.3
C5 C4 C3 120.8(3)
C5 C4 H4A 119.6
C3 C4 H4A 119.6
C4 C5 C6 116.6(3)
C4 C5 C30 120.9(3)
C6 C5 C30 121.5(3)
C5 C6 C1 121.5(3)
C5 C6 H6A 119.2
C1 C6 H6A 119.2
O1 C7 O2 122.7(3)
O1 C7 C1 127.0(3)
O2 C7 C1 110.3(3)
C9 C8 C13 122.6(3)
C9 C8 O2 119.5(3)
C13 C8 O2 117.7(3)
C8 C9 C10 117.6(3)
C8 C9 H9A 121.2
C10 C9 H9A 121.2
C11 C10 C9 120.2(3)
C11 C10 H10A 119.9
C9 C10 H10A 119.9
C12 C11 C10 121.7(3)
C12 C11 Br1 118.5(2)
C10 C11 Br1 119.8(2)
C11 C12 C13 118.7(3)
C11 C12 H12A 120.7
C13 C12 H12A 120.7
C8 C13 C12 119.2(3)
C8 C13 H13A 120.4
C12 C13 H13A 120.4
C2 C14 C15 111.5(3)
C2 C14 H14A 109.3
C15 C14 H14A 109.3
C2 C14 H14B 109.3
C15 C14 H14B 109.3
H14A C14 H14B 108.0
C16 C15 C14 112.5(3)
C16 C15 H15A 109.1
C14 C15 H15A 109.1
C16 C15 H15B 109.1
C14 C15 H15B 109.1
H15A C15 H15B 107.8
C17 C16 C21 116.1(3)
C17 C16 C15 126.6(3)
C21 C16 C15 116.2(3)
C18 C17 C16 120.2(3)
C18 C17 C22 117.5(3)
C16 C17 C22 122.0(3)
C17 C18 C19 121.5(3)
C17 C18 H18A 119.3
C19 C18 H18A 119.3
C20 C19 C18 116.5(3)
C20 C19 C29 121.6(3)
C18 C19 C29 120.5(3)
C19 C20 C21 120.6(3)
C19 C20 H20A 119.7
C21 C20 H20A 119.7
C20 C21 C16 121.6(3)
C20 C21 H21A 119.2
C16 C21 H21A 119.2
O3 C22 O4 123.0(3)
O3 C22 C17 127.2(3)
O4 C22 C17 109.8(3)
C28 C23 C24 122.2(3)
C28 C23 O4 117.7(3)
C24 C23 O4 119.9(3)
C25 C24 C23 118.8(3)
C25 C24 H24A 120.6
C23 C24 H24A 120.6
C26 C25 C24 119.6(3)
C26 C25 H25A 120.2
C24 C25 H25A 120.2
C25 C26 C27 121.5(3)
C25 C26 Br2 119.0(3)
C27 C26 Br2 119.5(3)
C26 C27 C28 119.4(3)
C26 C27 H27A 120.3
C28 C27 H27A 120.3
C23 C28 C27 118.6(3)
C23 C28 H28A 120.7
C27 C28 H28A 120.7
C19 C29 C30 111.9(3)
C19 C29 H29A 109.2
C30 C29 H29A 109.2
C19 C29 H29B 109.2
C30 C29 H29B 109.2
H29A C29 H29B 107.9
C5 C30 C29 112.1(3)
C5 C30 H30A 109.2
C29 C30 H30A 109.2
C5 C30 H30B 109.2
C29 C30 H30B 109.2
H30A C30 H30B 107.9
C7 O2 C8 118.9(2)
C22 O4 C23 120.1(2)

loop_
_geom_bond_atom_site_label_1
_geom_bond_atom_site_label_2
_geom_bond_distance
C1 C6 1.400(4)
C1 C2 1.402(4)
C1 C7 1.493(4)
C2 C3 1.393(4)
C2 C14 1.521(5)
C3 C4 1.387(5)
C3 H3A 0.9500
C4 C5 1.386(5)
C4 H4A 0.9500
C5 C6 1.389(5)
C5 C30 1.523(5)
C6 H6A 0.9500
C7 O1 1.196(4)
C7 O2 1.358(4)
C8 C9 1.366(5)
C8 C13 1.376(5)
C8 O2 1.424(4)
C9 C10 1.391(5)
C9 H9A 0.9500
C10 C11 1.369(5)
C10 H10A 0.9500
C11 C12 1.369(5)
C11 Br1 1.911(3)
C12 C13 1.384(5)
C12 H12A 0.9500
C13 H13A 0.9500
C14 C15 1.585(5)
C14 H14A 0.9900
C14 H14B 0.9900
C15 C16 1.515(5)
C15 H15A 0.9900
C15 H15B 0.9900
C16 C17 1.397(4)
C16 C21 1.405(5)
C17 C18 1.392(4)
C17 C22 1.496(4)
C18 C19 1.403(4)
C18 H18A 0.9500
C19 C20 1.382(5)
C19 C29 1.505(5)
C20 C21 1.386(5)
C20 H20A 0.9500
C21 H21A 0.9500
C22 O3 1.198(4)
C22 O4 1.357(4)
C23 C28 1.371(5)
C23 C24 1.384(5)
C23 O4 1.411(4)
C24 C25 1.381(5)
C24 H24A 0.9500
C25 C26 1.366(5)
C25 H25A 0.9500
C26 C27 1.385(5)
C26 Br2 1.908(3)
C27 C28 1.386(5)
C27 H27A 0.9500
C28 H28A 0.9500
C29 C30 1.577(5)
C29 H29A 0.9900
C29 H29B 0.9900
C30 H30A 0.9900
C30 H30B 0.9900

loop_
_geom_torsion_atom_site_label_1
_geom_torsion_atom_site_label_2
_geom_torsion_atom_site_label_3
_geom_torsion_atom_site_label_4
_geom_torsion
C6 C1 C2 C3 16.5(5)
C7 C1 C2 C3 -168.9(3)
C6 C1 C2 C14 -149.9(3)
C7 C1 C2 C14 24.8(5)
C1 C2 C3 C4 -15.8(5)
C14 C2 C3 C4 151.7(3)
C2 C3 C4 C5 0.0(5)
C3 C4 C5 C6 15.0(5)
C3 C4 C5 C30 -153.3(4)
C4 C5 C6 C1 -14.2(5)
C30 C5 C6 C1 154.0(3)
C2 C1 C6 C5 -1.7(5)
C7 C1 C6 C5 -176.5(3)
C6 C1 C7 O1 157.2(4)
C2 C1 C7 O1 -17.5(5)
C6 C1 C7 O2 -24.8(4)
C2 C1 C7 O2 160.5(3)
C13 C8 C9 C10 -1.4(5)
O2 C8 C9 C10 -176.2(3)
C8 C9 C10 C11 1.1(5)
C9 C10 C11 C12 0.0(5)
C9 C10 C11 Br1 -179.9(3)
C10 C11 C12 C13 -0.7(5)
Br1 C11 C12 C13 179.2(3)
C9 C8 C13 C12 0.7(5)
O2 C8 C13 C12 175.5(3)
C11 C12 C13 C8 0.4(5)
C3 C2 C14 C15 -92.0(3)
C1 C2 C14 C15 74.3(4)
C2 C14 C15 C16 21.7(4)
C14 C15 C16 C17 72.7(4)
C14 C15 C16 C21 -94.7(4)
C21 C16 C17 C18 14.4(5)
C15 C16 C17 C18 -153.0(3)
C21 C16 C17 C22 -172.3(3)
C15 C16 C17 C22 20.2(5)
C16 C17 C18 C19 0.4(5)
C22 C17 C18 C19 -173.1(3)
C17 C18 C19 C20 -15.7(5)
C17 C18 C19 C29 150.9(3)
C18 C19 C20 C21 15.7(5)
C29 C19 C20 C21 -150.7(3)
C19 C20 C21 C16 -0.8(5)
C17 C16 C21 C20 -14.4(5)
C15 C16 C21 C20 154.3(3)
C18 C17 C22 O3 153.7(4)
C16 C17 C22 O3 -19.7(6)
C18 C17 C22 O4 -25.6(4)
C16 C17 C22 O4 160.9(3)
C28 C23 C24 C25 1.3(5)
O4 C23 C24 C25 175.1(3)
C23 C24 C25 C26 0.7(5)
C24 C25 C26 C27 -2.2(6)
C24 C25 C26 Br2 178.0(3)
C25 C26 C27 C28 1.7(5)
Br2 C26 C27 C28 -178.4(3)
C24 C23 C28 C27 -1.8(5)
O4 C23 C28 C27 -175.8(3)
C26 C27 C28 C23 0.3(5)
C20 C19 C29 C30 62.9(4)
C18 C19 C29 C30 -103.0(4)
C4 C5 C30 C29 63.0(4)
C6 C5 C30 C29 -104.7(4)
C19 C29 C30 C5 21.2(4)
O1 C7 O2 C8 3.9(5)
C1 C7 O2 C8 -174.2(3)
C9 C8 O2 C7 -92.4(4)
C13 C8 O2 C7 92.6(4)
O3 C22 O4 C23 0.7(5)
C17 C22 O4 C23 -179.9(3)
C28 C23 O4 C22 -116.9(3)
C24 C23 O4 C22 69.0(4)
